data_4509636
loop_
_publ_author_name
'Liu, Dong'
'Li, Hong-Xi'
'Ren, Zhi-Gang'
'Chen, Yang'
'Zhang, Yong'
'Lang, Jian-Ping'

_publ_section_title
;
 Encapsulation of Unusual Nitrate&#x2212;Water Cluster
 [(NO3)4(H2O)6]4&#x2212;Anions into Cages of a Three-Dimensional Cationic
 Coordination Polymer
;
_journal_issue 10
_journal_name_full 'Crystal Growth &amp; Design'
_journal_page_first 4562
_journal_paper_doi 10.1021/cg900576j
_journal_volume 9
_journal_year 2009
_chemical_formula_moiety '2(C18 H15 Ag N3), 2(N O3), 3(H2 O)'
_chemical_formula_sum 'C36 H36 Ag2 N8 O9'
_chemical_formula_weight 940.47
_chemical_name_systematic
; 
 ? 
;
_space_group_IT_number 217
_symmetry_cell_setting cubic
_symmetry_space_group_name_Hall 'I -4 2 3'
_symmetry_space_group_name_H-M 'I -4 3 m'
_atom_sites_solution_hydrogens geom
_atom_sites_solution_primary direct
_atom_sites_solution_secondary difmap
_audit_creation_method SHELXL-97
_cell_angle_alpha 90.00
_cell_angle_beta 90.00
_cell_angle_gamma 90.00
_cell_formula_units_Z 4
_cell_length_a 15.900(2)
_cell_length_b 15.900(2)
_cell_length_c 15.900(2)
_cell_measurement_reflns_used 6642
_cell_measurement_temperature 193(2)
_cell_measurement_theta_max 27.4700
_cell_measurement_theta_min 3.1384
_cell_volume 4019.7(9)
_computing_cell_refinement 'CrystalClear, Ver. 1.30 (Rigaku/MSC, 2001)'
_computing_data_collection 'CrystalClear, Ver. 1.30 (Rigaku/MSC, 2001)'
_computing_data_reduction 'CrystalStructure, Ver. 3.60 (Rigaku/MSC, 2004)'
_computing_molecular_graphics 'ORTEPII (Johnson, 1976)'
_computing_publication_material SHELXL97
_computing_structure_refinement 'SHELXL-97 (Sheldrick, 1997)'
_computing_structure_solution 'SHELXS-97 (Sheldrick, 1990)'
_diffrn_ambient_temperature 193.1(2)
_diffrn_measured_fraction_theta_full 0.982
_diffrn_measured_fraction_theta_max 0.982
_diffrn_measurement_device_type 'Rigaku MercuryCCD area detector'
_diffrn_measurement_method \w
_diffrn_radiation_monochromator graphite
_diffrn_radiation_source 'fine-focus sealed tube'
_diffrn_radiation_type MoK\a
_diffrn_radiation_wavelength 0.71073
_diffrn_reflns_av_R_equivalents 0.0479
_diffrn_reflns_av_sigmaI/netI 0.0224
_diffrn_reflns_limit_h_max 16
_diffrn_reflns_limit_h_min -18
_diffrn_reflns_limit_k_max 18
_diffrn_reflns_limit_k_min -16
_diffrn_reflns_limit_l_max 10
_diffrn_reflns_limit_l_min -18
_diffrn_reflns_number 8046
_diffrn_reflns_theta_full 25.02
_diffrn_reflns_theta_max 25.02
_diffrn_reflns_theta_min 3.62
_diffrn_standards_decay_% 0
_diffrn_standards_interval_count 0
_diffrn_standards_interval_time 0
_diffrn_standards_number 0
_exptl_absorpt_coefficient_mu 1.035
_exptl_absorpt_correction_T_max 0.8125
_exptl_absorpt_correction_T_min 0.7762
_exptl_absorpt_correction_type multi-scan
_exptl_absorpt_process_details 'Jacobson, R. (1998) Private communication to Rigaku Company, Tokyo, Japan.'
_exptl_crystal_colour 'Light yellow'
_exptl_crystal_density_diffrn 1.554
_exptl_crystal_density_method 'not measured'
_exptl_crystal_description Block
_exptl_crystal_F_000 1896
_exptl_crystal_size_max 0.25
_exptl_crystal_size_mid 0.23
_exptl_crystal_size_min 0.20
_refine_diff_density_max 0.966
_refine_diff_density_min -0.951
_refine_diff_density_rms 0.171
_refine_ls_abs_structure_details 'Flack H D (1983), Acta Cryst. A39, 876-881'
_refine_ls_abs_structure_Flack -0.09(16)
_refine_ls_extinction_method none
_refine_ls_goodness_of_fit_ref 1.199
_refine_ls_hydrogen_treatment constr
_refine_ls_matrix_type full
_refine_ls_number_parameters 50
_refine_ls_number_reflns 688
_refine_ls_number_restraints 0
_refine_ls_restrained_S_all 1.199
_refine_ls_R_factor_all 0.0699
_refine_ls_R_factor_gt 0.0696
_refine_ls_shift/su_max 0.000
_refine_ls_shift/su_mean 0.000
_refine_ls_structure_factor_coef Fsqd
_refine_ls_weighting_details 'calc w=1/[\s^2^(Fo^2^)+(0.1455P)^2^+4.2460P] where P=(Fo^2^+2Fc^2^)/3'
_refine_ls_weighting_scheme calc
_refine_ls_wR_factor_gt 0.2084
_refine_ls_wR_factor_ref 0.2087
_reflns_number_gt 684
_reflns_number_total 688
_reflns_threshold_expression >2sigma(I)
_cod_data_source_file cg900576jsup1.cif
_cod_data_source_block 2
_cod_depositor_comments
;
The following automatic conversions were performed:

'_exptl_absorpt_correction_type' value 'Multi-scan' changed to
'multi-scan' according to
/home/saulius/struct/CIF-dictionaries/cif_core.dic dictionary named
'cif_core.dic' version 2.4.2 from 2011-04-26.

Automatic conversion script
Id: cif_fix_values 1891 2012-01-12 08:04:46Z andrius 
;
_cod_database_code 4509636

loop_
_symmetry_equiv_pos_as_xyz
'x, y, z'
'y, -x, -z'
'-x, -y, z'
'-y, x, -z'
'x, -y, -z'
'-y, -x, z'
'-x, y, -z'
'y, x, z'
'z, x, y'
'x, -z, -y'
'-z, -x, y'
'-x, z, -y'
'z, -x, -y'
'-x, -z, y'
'-z, x, -y'
'x, z, y'
'y, z, x'
'z, y, x'
'z, -y, -x'
'-z, -y, x'
'-z, y, -x'
'y, -z, -x'
'-y, -z, x'
'-y, z, -x'
'x+1/2, y+1/2, z+1/2'
'y+1/2, -x+1/2, -z+1/2'
'-x+1/2, -y+1/2, z+1/2'
'-y+1/2, x+1/2, -z+1/2'
'x+1/2, -y+1/2, -z+1/2'
'-y+1/2, -x+1/2, z+1/2'
'-x+1/2, y+1/2, -z+1/2'
'y+1/2, x+1/2, z+1/2'
'z+1/2, x+1/2, y+1/2'
'x+1/2, -z+1/2, -y+1/2'
'-z+1/2, -x+1/2, y+1/2'
'-x+1/2, z+1/2, -y+1/2'
'z+1/2, -x+1/2, -y+1/2'
'-x+1/2, -z+1/2, y+1/2'
'-z+1/2, x+1/2, -y+1/2'
'x+1/2, z+1/2, y+1/2'
'y+1/2, z+1/2, x+1/2'
'z+1/2, y+1/2, x+1/2'
'z+1/2, -y+1/2, -x+1/2'
'-z+1/2, -y+1/2, x+1/2'
'-z+1/2, y+1/2, -x+1/2'
'y+1/2, -z+1/2, -x+1/2'
'-y+1/2, -z+1/2, x+1/2'
'-y+1/2, z+1/2, -x+1/2'

loop_
_atom_site_label
_atom_site_type_symbol
_atom_site_fract_x
_atom_site_fract_y
_atom_site_fract_z
_atom_site_U_iso_or_equiv
_atom_site_adp_type
_atom_site_occupancy
_atom_site_symmetry_multiplicity
_atom_site_calc_flag
_atom_site_refinement_flags
Ag1 Ag 0.80511(7) 0.80511(7) 1.19489(7) 0.0627(7) Uani 1 6 d S
N1 N 0.8820(9) 0.7162(5) 1.2838(5) 0.065(3) Uani 1 2 d S
C1 C 0.9650(10) 0.7116(5) 1.2884(5) 0.088(5) Uani 1 2 d S
H1 H 0.9963 0.7466 1.2534 0.105 Uiso 1 2 calc SR
C2 C 1.0079(10) 0.6589(8) 1.3411(8) 0.086(6) Uani 1 2 d S
H2 H 1.0664 0.6593 1.3407 0.103 Uiso 1 2 calc SR
C3 C 0.9660(8) 0.6050(6) 1.3950(6) 0.052(3) Uani 1 2 d S
C4 C 0.8785(10) 0.6093(6) 1.3907(6) 0.074(4) Uani 1 2 d S
H4 H 0.8458 0.5750 1.4250 0.089 Uiso 1 2 calc SR
C5 C 0.8400(9) 0.6651(7) 1.3349(7) 0.075(4) Uani 1 2 d S
H5 H 0.7816 0.6666 1.3334 0.090 Uiso 1 2 calc SR
C6 C 1.0101(7) 0.5474(5) 1.4526(5) 0.051(3) Uani 1 2 d S
H6 H 1.0708 0.5547 1.4453 0.061 Uiso 1 2 calc SR
N2 N 0.6238 0.6238 1.3762 0.149(11) Uiso 1 6 d S
O1 O 0.5588 0.6482 1.3518 0.190(7) Uiso 1 2 d S
O2 O 0.7644 1.0000 1.0000 0.177(8) Uiso 1 4 d S
H1W H 0.7876 0.9681 0.9681 0.180(4) Uiso 1 2 d S

loop_
_atom_site_aniso_label
_atom_site_aniso_U_11
_atom_site_aniso_U_22
_atom_site_aniso_U_33
_atom_site_aniso_U_23
_atom_site_aniso_U_13
_atom_site_aniso_U_12
Ag1 0.0627(7) 0.0627(7) 0.0627(7) -0.0067(5) -0.0067(5) 0.0067(5)
N1 0.079(7) 0.058(4) 0.058(4) 0.003(4) -0.005(4) 0.005(4)
C1 0.063(8) 0.100(9) 0.100(9) 0.062(10) 0.004(4) -0.004(4)
C2 0.045(8) 0.107(10) 0.107(10) 0.041(12) 0.000(5) 0.000(5)
C3 0.045(6) 0.055(4) 0.055(4) -0.008(5) -0.006(4) 0.006(4)
C4 0.065(9) 0.078(5) 0.078(5) 0.028(7) 0.007(4) -0.007(4)
C5 0.055(6) 0.086(7) 0.086(7) 0.019(8) -0.010(4) 0.010(4)
C6 0.046(6) 0.053(4) 0.053(4) 0.008(5) 0.003(3) -0.003(3)

loop_
_atom_type_symbol
_atom_type_description
_atom_type_scat_dispersion_real
_atom_type_scat_dispersion_imag
_atom_type_scat_source
C C 0.0033 0.0016 'International Tables Vol C Tables 4.2.6.8 and 6.1.1.4'
H H 0.0000 0.0000 'International Tables Vol C Tables 4.2.6.8 and 6.1.1.4'
Ag Ag -0.8971 1.1015 'International Tables Vol C Tables 4.2.6.8 and 6.1.1.4'
N N 0.0061 0.0033 'International Tables Vol C Tables 4.2.6.8 and 6.1.1.4'
O O 0.0106 0.0060 'International Tables Vol C Tables 4.2.6.8 and 6.1.1.4'

loop_
_geom_angle_atom_site_label_1
_geom_angle_atom_site_label_2
_geom_angle_atom_site_label_3
_geom_angle
_geom_angle_site_symmetry_1
_geom_angle_site_symmetry_3
N1 Ag1 N1 105.3(4) 21_757 .
N1 Ag1 N1 105.5(4) 21_757 8
N1 Ag1 N1 105.7(4) . 8
C1 N1 C5 115.6(13) . .
C1 N1 Ag1 125.9(9) . .
C5 N1 Ag1 118.5(10) . .
N1 C1 C2 123.8(14) . .
N1 C1 H1 118.4 . .
C2 C1 H1 117.8 . .
C1 C2 C3 121.5(14) . .
C1 C2 H2 119.6 . .
C3 C2 H2 118.9 . .
C4 C3 C2 115.3(12) . .
C4 C3 C6 122.3(13) . .
C2 C3 C6 122.4(12) . .
C5 C4 C3 119.9(13) . .
C5 C4 H4 120.7 . .
C3 C4 H4 119.4 . .
N1 C5 C4 124.0(14) . .
N1 C5 H5 118.3 . .
C4 C5 H5 117.7 . .
C3 C6 C6 120.7(9) . 3_765
C3 C6 C6 120.6(9) . 7_758
C6 C6 C6 87.5(4) 3_765 7_758
C3 C6 H6 108.8 . .
C6 C6 H6 108.7 3_765 .
C6 C6 H6 108.7 7_758 .
O1 N2 O1 118.412(1) 8 21_757
O1 N2 O1 118.412(1) 8 .
O1 N2 O1 118.412(1) 21_757 .

loop_
_geom_bond_atom_site_label_1
_geom_bond_atom_site_label_2
_geom_bond_distance
_geom_bond_site_symmetry_2
Ag1 N1 2.339(13) 21_757
Ag1 N1 2.338(13) .
Ag1 N1 2.339(13) 8
N1 C1 1.32(2) .
N1 C5 1.34(2) .
C1 C2 1.367(17) .
C1 H1 0.9300 .
C2 C3 1.37(2) .
C2 H2 0.9300 .
C3 C4 1.39(2) .
C3 C6 1.472(17) .
C4 C5 1.393(19) .
C4 H4 0.9300 .
C5 H5 0.9300 .
C6 C6 1.540(16) 3_765
C6 C6 1.542(16) 7_758
C6 H6 0.9800 .
N2 O1 1.17010(10) 8
N2 O1 1.17010(10) 21_757
N2 O1 1.17010(10) .
O2 H1W 0.8077 .

loop_
_geom_hbond_atom_site_label_D
_geom_hbond_atom_site_label_H
_geom_hbond_atom_site_label_A
_geom_hbond_distance_DH
_geom_hbond_distance_HA
_geom_hbond_distance_DA
_geom_hbond_angle_DHA
_geom_hbond_site_symmetry_A
O2 H1W O1 0.81 2.15 2.8911(4) 151.7 30_664
O2 H1W O1 0.81 2.15 2.8911(4) 151.7 43_466
C1 H1 O1 0.93 2.56 3.480(13) 169.9 29_567
C4 H4 O2 0.93 2.43 3.344(14) 168.0 27_665
